data_2101828
loop_
_publ_author_name
'Fabry, Jan'
'Petricek, Vaclav'
'Kroupa, Jan'
'Cisarova, Ivana'

_publ_section_title
;
 Revision of Ferroelastic Structures of <i>n</i>-Heptyl- and
 <i>n</i>-Octylammonium Dihydrogen Phosphate Crystals
;
_journal_issue 2
_journal_name_full 'Acta Crystallographica Section B'
_journal_page_first 272
_journal_page_last 279
_journal_paper_doi 10.1107/S0108768196012426
_journal_volume 53
_journal_year 1997
_chemical_formula_moiety '(C8 H17 N H3), (H2 P O4)'
_chemical_formula_structural '(C8 H17 N H3) (H2 P O4)'
_chemical_formula_sum 'C8 H22 N O4 P'
_chemical_formula_weight 227.24
_space_group_IT_number 14
_symmetry_cell_setting monoclinic
_symmetry_space_group_name_Hall '-P 2yn'
_symmetry_space_group_name_H-M 'P 1 21/n 1'
_cell_angle_alpha 90.00
_cell_angle_beta 90.810(10)
_cell_angle_gamma 90.00
_cell_formula_units_Z 8
_cell_length_a 9.1630(10)
_cell_length_b 34.677(4)
_cell_length_c 7.361(7)
_cell_measurement_reflns_used 25
_cell_measurement_temperature 290(2)
_cell_measurement_theta_max 26
_cell_measurement_theta_min 6.5
_cell_volume 2339(2)
_computing_cell_refinement 'CAD-4 Software (Enraf-Nonius, 1989)'
_computing_data_collection 'CAD-4 Software (Enraf-Nonius, 1989)'
_computing_data_reduction 'ZPRAC (Fabry, 1993)'
_computing_molecular_graphics 'PICTUR (Dusek, 1993)'
_computing_structure_refinement 'SDS (Petricek,1995)'
_computing_structure_solution 'SDS (Petricek, 1995)'
_diffrn_measurement_device 'Enraf-Nonius CAD-4-MACHIII-PC '
_diffrn_measurement_method \w--2\q
_diffrn_radiation_type 'Mo K\a'
_diffrn_radiation_wavelength 0.71073
_diffrn_reflns_av_R_equivalents 0.0158
_diffrn_reflns_limit_h_max 10
_diffrn_reflns_limit_h_min -10
_diffrn_reflns_limit_k_max 41
_diffrn_reflns_limit_k_min 0
_diffrn_reflns_limit_l_max 8
_diffrn_reflns_limit_l_min 0
_diffrn_reflns_number 4519
_diffrn_reflns_theta_max 25
_diffrn_standards_decay_% 3
_diffrn_standards_interval_time 7200
_diffrn_standards_number 6
_exptl_absorpt_coefficient_mu 0.220
_exptl_absorpt_correction_type 'no absorption correction applied'
_exptl_crystal_colour colourless
_exptl_crystal_density_diffrn 1.290
_exptl_crystal_density_meas ?
_exptl_crystal_description 'elongated plate'
_exptl_crystal_F_000 992
_exptl_crystal_size_max 0.36
_exptl_crystal_size_mid 0.23
_exptl_crystal_size_min 0.14
_refine_diff_density_max 0.37
_refine_diff_density_min -0.36
_refine_ls_extinction_coef 0.000100(10)
_refine_ls_extinction_method 'Becker & Coppens, 1974, Lorentzian isotropic'
_refine_ls_goodness_of_fit_all 1.19
_refine_ls_goodness_of_fit_obs 1.23
_refine_ls_hydrogen_treatment refall
_refine_ls_matrix_type fullcycle
_refine_ls_number_constraints 0
_refine_ls_number_parameters 430
_refine_ls_number_reflns 4099
_refine_ls_R_factor_obs 0.0333
_refine_ls_shift/esd_max 0.01
_refine_ls_structure_factor_coef F
_refine_ls_weighting_details w=(\s^2^(F~o~)+0.0009(F~o~)^2^)^-1^
_refine_ls_weighting_scheme calc
_refine_ls_wR_factor_obs 0.0478
_reflns_number_observed 2739
_reflns_number_total 4099
_reflns_observed_criterion F>3\s(F)
_cod_data_source_file sh0085.cif
_cod_data_source_block c8adp
_cod_depositor_comments
;
The following automatic conversions were performed:

'_refine_ls_weighting_scheme' value
'w=(\s^2^(F~o~)+0.0009(F~o~)^2^)^-1^' was changed to 'calc'. New tag
'_refine_ls_weighting_details' was created. The value of the new tag
was set to 'w=(\s^2^(F~o~)+0.0009(F~o~)^2^)^-1^'.

Automatic conversion script
Id: cif_fix_values 3143 2015-03-26 13:38:13Z robertas 
;
_cod_original_cell_volume 2338.7(5)
_cod_original_formula_sum 'C8 H22 N P O4'
_cod_database_code 2101828

loop_
_symmetry_equiv_pos_as_xyz
'x, y, z'
'-x, -y, -z'
'-x+1/2, y+1/2, -z+1/2'
'x+1/2, -y+1/2, z+1/2'

loop_
_atom_site_aniso_label
_atom_site_aniso_U_11
_atom_site_aniso_U_22
_atom_site_aniso_U_33
_atom_site_aniso_U_12
_atom_site_aniso_U_13
_atom_site_aniso_U_23
_atom_site_aniso_type_symbol
P1 0.0199(3) 0.0225(3) 0.0185(3) -0.0017(2) -0.0002(2) 0.0018(2) P
O11 0.0244(9) 0.0315(9) 0.0470(10) 0.0023(7) 0.0049(8) 0.0106(8) O
O21 0.0430(10) 0.0328(9) 0.0191(8) -0.0044(7) -0.0043(7) -0.0003(6) O
O41 0.0394(9) 0.0269(9) 0.0208(9) -0.0092(7) 0.0015(7) -0.0015(6) O
O31 0.0212(8) 0.0390(9) 0.0259(8) -0.0046(7) 0.0023(6) 0.0017(7) P
P2 0.0196(3) 0.0230(3) 0.0190(3) -0.0013(2) -0.0013(2) -0.0001(2) O
O12 0.0250(10) 0.0269(9) 0.0530(10) 0.0005(8) -0.0056(8) -0.0067(8) O
O22 0.0570(10) 0.0297(9) 0.0210(9) -0.0049(8) 0.0036(7) 0.0018(7) O
O42 0.0339(8) 0.0295(9) 0.0218(8) -0.0071(6) -0.0019(6) 0.0011(6) O
O32 0.0226(8) 0.0410(10) 0.0307(9) -0.0064(7) -0.0045(6) 0.0002(7) O
N11 0.0290(10) 0.0220(10) 0.0300(10) 0.0017(8) -0.0025(9) 0.0024(8) N
C11 0.0280(10) 0.0270(10) 0.0310(10) -0.0011(9) -0.0030(10) -0.0030(10) C
C21 0.0270(10) 0.0260(10) 0.0390(10) 0.0011(9) 0.0010(10) -0.0020(10) C
C31 0.0350(10) 0.0270(10) 0.041(2) -0.0020(10) -0.0020(10) -0.0010(10) C
C41 0.0360(10) 0.0240(10) 0.0370(10) 0.0000(10) -0.0020(10) -0.0020(10) C
C51 0.0380(10) 0.0300(10) 0.0370(10) -0.0020(10) -0.0020(10) 0.0010(10) C
C61 0.045(2) 0.0270(10) 0.0320(10) -0.0010(10) -0.0010(10) 0.0000(10) C
C71 0.056(2) 0.0320(10) 0.041(2) -0.0060(10) 0.0000(10) 0.0000(10) C
C81 0.085(3) 0.026(2) 0.052(2) -0.0020(10) 0.000(2) 0.0010(10) C
N12 0.0300(10) 0.0260(10) 0.0250(10) 0.0015(9) 0.0000(9) -0.0019(8) N
C12 0.0250(10) 0.0270(10) 0.0320(10) -0.0002(9) 0.0020(10) 0.0000(10) C
C22 0.0300(10) 0.0250(10) 0.0360(10) 0.0011(9) -0.0010(10) 0.0020(10) C
C32 0.0310(10) 0.0270(10) 0.044(2) -0.0030(10) -0.0020(10) -0.0010(10) C
C42 0.0360(10) 0.0250(10) 0.0370(10) -0.0010(10) 0.0010(10) 0.0000(10) C
C52 0.0380(10) 0.0290(10) 0.0380(10) -0.0020(10) -0.0020(10) 0.0020(10) C
C62 0.045(2) 0.0230(10) 0.0340(10) -0.0010(10) 0.0020(10) -0.0010(10) C
C72 0.053(2) 0.0290(10) 0.045(2) -0.0080(10) -0.0010(10) 0.0040(10) C
C82 0.085(3) 0.024(2) 0.052(2) -0.0030(10) 0.000(2) 0.0020(10) C

loop_
_atom_site_label
_atom_site_fract_x
_atom_site_fract_y
_atom_site_fract_z
_atom_site_U_iso_or_equiv
_atom_site_thermal_displace_type
_atom_site_type_symbol
P1 0.08744(6) 0.29317(2) 0.25535(7) 0.0203(2) Uani P
O11 -0.0335(2) 0.32453(5) 0.2284(2) 0.0343(6) Uani O
O21 0.1178(2) 0.28620(4) 0.4535(2) 0.0317(5) Uani O
O31 0.2148(2) 0.30518(5) 0.1427(2) 0.0287(5) Uani O
O41 0.0224(2) 0.25405(4) 0.1804(2) 0.0290(5) Uani O
P2 0.5832(6) 0.29056(2) 0.2653(7) 0.0205(2) Uani P
O12 0.4711(2) 0.32433(5) 0.2697(3) 0.0349(6) Uani O
O22 0.6167(2) 0.28371(5) 0.0591(2) 0.0360(6) Uani O
O32 0.7170(2) 0.30381(5) 0.3659(2) 0.0315(5) Uani O
O42 0.5176(2) 0.25381(4) 0.3394(2) 0.0284(5) Uani O
N11 0.1931(2) 0.70162(6) 0.2680(3) 0.0268(6) Uani N
C11 0.1087(3) 0.66539(7) 0.2489(4) 0.0286(7) Uani C
C21 0.2048(3) 0.63000(7) 0.2556(4) 0.0309(8) Uani C
C31 0.1150(3) 0.59309(7) 0.2494(4) 0.0343(8) Uani C
C41 0.2066(3) 0.55655(6) 0.2523(4) 0.0326(8) Uani C
C51 0.1168(3) 0.51978(7) 0.2506(4) 0.0350(8) Uani C
C61 0.2060(3) 0.48293(7) 0.2536(4) 0.0350(8) Uani C
C71 0.1155(3) 0.44657(8) 0.2523(4) 0.0431(9) Uani C
C81 0.2045(5) 0.40960(8) 0.2546(5) 0.05450(10) Uani C
H1N11 0.229(3) 0.7018(7) 0.378(4) 0.038(7) Uiso H
H2N11 0.131(3) 0.7207(8) 0.245(3) 0.039(7) Uiso H
H3N11 0.261(3) 0.7017(8) 0.179(4) 0.053(9) Uiso H
H1C11 0.041(3) 0.6642(7) 0.341(4) 0.0395(7) Uiso H
H2C11 0.059(3) 0.6651(8) 0.146(4) 0.0500(8) Uiso H
H1C21 0.271(3) 0.6312(7) 0.152(4) 0.0421(7) Uiso H
H2C21 0.264(3) 0.6308(8) 0.368(4) 0.0509(8) Uiso H
H1C31 0.054(3) 0.5919(6) 0.352(3) 0.0318(7) Uiso H
H2C31 0.057(3) 0.5945(7) 0.151(4) 0.0337(7) Uiso H
H1C41 0.268(3) 0.5556(7) 0.149(4) 0.0469(8) Uiso H
H2C41 0.272(3) 0.5557(7) 0.361(4) 0.0493(8) Uiso H
H1C51 0.056(3) 0.5196(7) 0.152(4) 0.0426(8) Uiso H
H2C51 0.049(3) 0.5188(7) 0.352(4) 0.0509(8) Uiso H
H1C61 0.270(3) 0.4828(7) 0.156(4) 0.0437(8) Uiso H
H2C61 0.272(3) 0.4834(8) 0.357(4) 0.0550(9) Uiso H
H1C71 0.059(3) 0.4461(8) 0.154(4) 0.054(9) Uiso H
H2C71 0.056(3) 0.4468(8) 0.353(4) 0.055(9) Uiso H
H1C81 0.271(4) 0.4080(10) 0.356(5) 0.080(10) Uiso H
H2C81 0.142(4) 0.3880(10) 0.255(4) 0.070(10) Uiso H
H3C81 0.273(5) 0.4090(10) 0.161(6) 0.100(10) Uiso H
N12 0.7027(2) 0.70110(6) 0.2260(3) 0.0268(6) Uani N
C12 0.6140(2) 0.66548(6) 0.2428(3) 0.0279(7) Uani C
C22 0.7071(3) 0.62980(6) 0.2422(4) 0.0305(8) Uani C
C32 0.6163(3) 0.59327(7) 0.2465(4) 0.0337(8) Uani C
C42 0.7062(3) 0.55642(6) 0.2463(4) 0.0327(8) Uani C
C52 0.6158(3) 0.51967(7) 0.2484(4) 0.0347(8) Uani C
C62 0.7056(3) 0.48291(6) 0.2468(4) 0.0340(8) Uani C
C72 0.6152(3) 0.4462(7) 0.2483(4) 0.0421(9) Uani C
C82 0.7042(5) 0.40955(8) 0.2467(5) 0.0540(10) Uani C
H1N12 0.757(3) 0.7017(7) 0.313(4) 0.033(7) Uiso H
H2N12 0.636(3) 0.7217(8) 0.236(4) 0.049(8) Uiso H
H3N12 0.740(3) 0.7002(7) 0.124(4) 0.035(7) Uiso H
H1C12 0.567(3) 0.6683(7) 0.346(4) 0.043(8) Uiso H
H2C12 0.547(3) 0.6661(7) 0.139(4) 0.040(7) Uiso H
H1C22 0.769(3) 0.6286(8) 0.135(4) 0.053(8) Uiso H
H2C22 0.773(3) 0.6301(7) 0.346(4) 0.041(7) Uiso H
H1C32 0.556(3) 0.5926(7) 0.348(4) 0.044(8) Uiso H
H2C32 0.548(3) 0.5918(7) 0.151(4) 0.037(7) Uiso H
H1C42 0.766(3) 0.5552(7) 0.138(4) 0.043(7) Uiso H
H2C42 0.774(3) 0.5567(8) 0.354(4) 0.061(9) Uiso H
H1C52 0.554(3) 0.5195(8) 0.153(4) 0.056(9) Uiso H
H2C52 0.558(3) 0.5209(7) 0.355(4) 0.038(7) Uiso H
H1C62 0.768(3) 0.4835(8) 0.145(4) 0.055(9) Uiso H
H2C62 0.775(3) 0.4822(8) 0.355(4) 0.054(8) Uiso H
H1C72 0.548(4) 0.4459(8) 0.147(5) 0.070(10) Uiso H
H2C72 0.555(3) 0.4459(7) 0.350(4) 0.055(9) Uiso H
H1C82 0.774(4) 0.4086(9) 0.341(5) 0.070(10) Uiso H
H2C82 0.643(4) 0.3890(10) 0.242(5) 0.090(10) Uiso H
H3C82 0.771(4) 0.4070(10) 0.149(5) 0.080(10) Uiso H
HO11 -0.099(3) 0.3174(9) 0.272(4) 0.060(10) Uiso H
HO41 0.019(4) 0.2524(8) 0.057(4) 0.070(10) Uiso H
HO12 0.413(3) 0.3173(9) 0.237(4) 0.040(10) Uiso H
HO22 0.608(5) 0.2590(10) 0.031(6) 0.12(2) Uiso H

loop_
_atom_type_symbol
_atom_type_scat_dispersion_real
_atom_type_scat_dispersion_imag
_atom_type_scat_source
P 0.090 0.095 International_Tables_vol_IV_Table_2.2A_and_2.3.1
O 0.008 0.006 International_Tables_vol_IV_Table_2.2A_and_2.3.1
N 0.004 0.003 International_Tables_vol_IV_Table_2.2A_and_2.3.1
C 0.002 0.002 International_Tables_vol_IV_Table_2.2A_and_2.3.1
H 0.000 0.000 International_Tables_vol_IV_Table_2.2A_and_2.3.1

loop_
_geom_angle_atom_site_label_1
_geom_angle_atom_site_label_2
_geom_angle_atom_site_label_3
_geom_angle_site_symmetry_1
_geom_angle_site_symmetry_2
_geom_angle_site_symmetry_3
_geom_angle
_geom_angle_publ_flag
O11 P1 O21 1_555 1_555 1_555 110.92(9) yes
O11 P1 O41 1_555 1_555 1_555 106.87(9) yes
O11 P1 O31 1_555 1_555 1_555 106.98(9) yes
O21 P1 O41 1_555 1_555 1_555 105.38(9) yes
O21 P1 O31 1_555 1_555 1_555 116.54(9) yes
O31 P1 O41 1_555 1_555 1_555 109.77(9) yes
O12 P2 O22 1_555 1_555 1_555 105.76(10) yes
O12 P2 O42 1_555 1_555 1_555 111.13(9) yes
O12 P2 O32 1_555 1_555 1_555 107.12(10) yes
O22 P2 O42 1_555 1_555 1_555 107.76(9) yes
O22 P2 O32 1_555 1_555 1_555 110.77(9) yes
O32 P2 O42 1_555 1_555 1_555 114.01(9) yes

loop_
_geom_bond_atom_site_label_1
_geom_bond_atom_site_label_2
_geom_bond_site_symmetry_1
_geom_bond_site_symmetry_2
_geom_bond_distance
_geom_bond_publ_flag
P1 O11 1_555 1_555 1.563(2) yes
P1 O21 1_555 1_555 1.501(2) yes
P1 O31 1_555 1_555 1.500(2) yes
P1 O41 1_555 1_555 1.578(2) yes
O11 HO11 1_555 1_555 0.73(3) yes
O41 HO41 1_555 1_555 0.91(3) yes
N11 C11 1_555 1_555 1.482(3) yes
C11 C21 1_555 1_555 1.511(3) yes
C21 C31 1_555 1_555 1.522(3) yes
C31 C41 1_555 1_555 1.520(3) yes
C41 C51 1_555 1_555 1.518(3) yes
C51 C61 1_555 1_555 1.517(4) yes
C61 C71 1_555 1_555 1.510(4) yes
C71 C81 1_555 1_555 1.520(4) yes
N11 H1N11 1_555 1_555 0.87(3) yes
N11 H2N11 1_555 1_555 0.89(3) yes
N11 H3N11 1_555 1_555 0.91(3) yes
C11 H1C11 1_555 1_555 0.93(3) yes
C11 H2C11 1_555 1_555 0.88(3) yes
C21 H1C21 1_555 1_555 0.98(3) yes
C21 H2C21 1_555 1_555 0.98(3) yes
C31 H1C31 1_555 1_555 0.95(3) yes
C31 H2C31 1_555 1_555 0.90(3) yes
C41 H1C41 1_555 1_555 0.95(3) yes
C41 H2C41 1_555 1_555 0.99(3) yes
C51 H1C51 1_555 1_555 0.91(3) yes
C51 H2C51 1_555 1_555 0.98(3) yes
C61 H1C61 1_555 1_555 0.93(3) yes
C61 H2C61 1_555 1_555 0.96(3) yes
C71 H1C71 1_555 1_555 0.88(3) yes
C71 H2C71 1_555 1_555 0.92(3) yes
C81 H1C81 1_555 1_555 0.96(4) yes
C81 H2C81 1_555 1_555 0.93(4) yes
C81 H3C81 1_555 1_555 0.93(4) yes
O11 O32 1_555 1_455 2.615(2) yes
O21 O22 1_555 4_455 2.546(2) yes
O31 O12 1_555 1_555 2.602(2) yes
O41 O42 1_555 4_454 2.525(2) yes
O21 N12 1_555 2_666 2.890(3) yes
O31 N12 1_555 2_665 2.836(3) yes
O41 N12 1_555 3_545 2.853(3) yes
P2 O12 1_555 1_555 1.558(2) yes
P2 O22 1_555 1_555 1.571(2) yes
P2 O32 1_555 1_555 1.496(2) yes
P2 O42 1_555 1_555 1.514(2) yes
O12 HO12 1_555 1_555 0.63(3) yes
O22 HO22 1_555 1_555 0.88(4) yes
N12 C12 1_555 1_555 1.485(3) yes
C12 C22 1_555 1_555 1.503(3) yes
C22 C32 1_555 1_555 1.517(3) yes
C32 C42 1_555 1_555 1.521(3) yes
C42 C52 1_555 1_555 1.520(3) yes
C52 C62 1_555 1_555 1.517(3) yes
C62 C72 1_555 1_555 1.518(4) yes
C72 C82 1_555 1_555 1.512(4) yes
N12 H1N12 1_555 1_555 0.81(3) yes
N12 H2N12 1_555 1_555 0.95(3) yes
N12 H3N12 1_555 1_555 0.83(3) yes
C12 H1C12 1_555 1_555 0.88(3) yes
C12 H2C12 1_555 1_555 0.97(3) yes
C22 H1C22 1_555 1_555 0.98(3) yes
C22 H2C22 1_555 1_555 0.97(3) yes
C32 H1C32 1_555 1_555 0.94(3) yes
C32 H2C32 1_555 1_555 0.94(3) yes
C42 H1C42 1_555 1_555 0.97(3) yes
C42 H2C42 1_555 1_555 1.00(3) yes
C52 H1C52 1_555 1_555 0.90(3) yes
C52 H2C52 1_555 1_555 0.96(3) yes
C62 H1C62 1_555 1_555 0.95(3) yes
C62 H2C62 1_555 1_555 1.01(3) yes
C72 H1C72 1_555 1_555 0.96(3) yes
C72 H2C72 1_555 1_555 0.94(3) yes
C82 H1C82 1_555 1_555 0.94(4) yes
C82 H2C82 1_555 1_555 0.89(4) yes
C82 H3C82 1_555 1_555 0.95(4) yes
O22 N11 1_555 2_665 3.035(3) yes
O32 N11 1_555 2_666 2.813(3) yes
O42 N11 1_555 3_545 2.754(3) yes
